data_7032197
loop_
_publ_author_name
'Lewis-Alleyne, Lesley C'
'Bassil, Bassem S.'
'B\"ottcher, Tobias'
'R\"oschenthaler, Gerd-Volker'

_publ_section_title
;
 Selective synthesis of cis- and trans-[(NHC(Me))2PtCl2] and
 [NHC(Me)Pt(cod)Cl][NHC(Me)PtCl3] using NHC(Me)SiCl4.
;
_journal_issue 42
_journal_name_full 'Dalton transactions (Cambridge, England : 2003)'
_journal_page_first 15700
_journal_page_last 15703
_journal_paper_doi 10.1039/c4dt02214a
_journal_volume 43
_journal_year 2014
_chemical_formula_sum 'C10 H20 Cl2 N4 Pt'
_chemical_formula_weight 462.29
_chemical_name_systematic
; 
 ? 
;
_space_group_crystal_system monoclinic
_space_group_IT_number 14
_space_group_name_Hall '-P 2ybc'
_space_group_name_H-M_alt 'P 1 21/c 1'
_symmetry_space_group_name_Hall '-P 2ybc'
_symmetry_space_group_name_H-M 'P 1 21/c 1'
_atom_sites_solution_hydrogens geom
_audit_creation_method SHELXL-2013
_cell_angle_alpha 90
_cell_angle_beta 98.522(6)
_cell_angle_gamma 90
_cell_formula_units_Z 12
_cell_length_a 19.905(2)
_cell_length_b 11.9335(11)
_cell_length_c 18.0082(18)
_cell_measurement_reflns_used 9404
_cell_measurement_temperature 100(2)
_cell_measurement_theta_max 30.47
_cell_measurement_theta_min 2.29
_cell_volume 4230.4(7)
_computing_cell_refinement 'Bruker SAINT'
_computing_data_collection 'Bruker APEX2'
_computing_data_reduction 'Bruker SAINT'
_computing_molecular_graphics 'Bruker SHELXTL'
_computing_publication_material 'Bruker SHELXTL'
_computing_structure_refinement 'SHELXL-2013 (Sheldrick, 2013)'
_computing_structure_solution 'SHELXS-97 (Sheldrick, 2008)'
_diffrn_ambient_temperature 100(2)
_diffrn_measured_fraction_theta_full 0.998
_diffrn_measured_fraction_theta_max 0.998
_diffrn_measurement_device_type 'Bruker APEX-II CCD'
_diffrn_measurement_method '\f and \w scans'
_diffrn_radiation_type MoK\a
_diffrn_radiation_wavelength 0.71073
_diffrn_reflns_av_R_equivalents 0.0593
_diffrn_reflns_av_unetI/netI 0.0207
_diffrn_reflns_Laue_measured_fraction_full 0.998
_diffrn_reflns_Laue_measured_fraction_max 0.998
_diffrn_reflns_limit_h_max 28
_diffrn_reflns_limit_h_min -28
_diffrn_reflns_limit_k_max 16
_diffrn_reflns_limit_k_min -16
_diffrn_reflns_limit_l_max 25
_diffrn_reflns_limit_l_min -25
_diffrn_reflns_number 278310
_diffrn_reflns_point_group_measured_fraction_full 0.998
_diffrn_reflns_point_group_measured_fraction_max 0.998
_diffrn_reflns_theta_full 25.242
_diffrn_reflns_theta_max 30.507
_diffrn_reflns_theta_min 3.414
_exptl_absorpt_coefficient_mu 10.315
_exptl_absorpt_correction_T_max 0.045
_exptl_absorpt_correction_T_min 0.023
_exptl_absorpt_correction_type multi-scan
_exptl_absorpt_process_details SADABS
_exptl_crystal_colour colorless
_exptl_crystal_density_diffrn 2.178
_exptl_crystal_description block
_exptl_crystal_F_000 2640
_exptl_crystal_recrystallization_method 'Re-crystallisation from solvent: acetonitrile'
_exptl_crystal_size_max 0.4
_exptl_crystal_size_mid 0.4
_exptl_crystal_size_min 0.3
_exptl_transmission_factor_max 0.045
_exptl_transmission_factor_min 0.023
_refine_diff_density_max 1.041
_refine_diff_density_min -1.095
_refine_diff_density_rms 0.137
_refine_ls_extinction_method none
_refine_ls_goodness_of_fit_ref 1.012
_refine_ls_hydrogen_treatment constr
_refine_ls_matrix_type full
_refine_ls_number_parameters 460
_refine_ls_number_reflns 12879
_refine_ls_number_restraints 0
_refine_ls_restrained_S_all 1.012
_refine_ls_R_factor_all 0.0276
_refine_ls_R_factor_gt 0.0200
_refine_ls_shift/su_max 0.002
_refine_ls_shift/su_mean 0.000
_refine_ls_structure_factor_coef Fsqd
_refine_ls_weighting_details 'w=1/[\s^2^(Fo^2^)+(0.0250P)^2^+8.0000P] where P=(Fo^2^+2Fc^2^)/3'
_refine_ls_weighting_scheme calc
_refine_ls_wR_factor_gt 0.0480
_refine_ls_wR_factor_ref 0.0511
_reflns_Friedel_coverage 0.000
_reflns_number_gt 11140
_reflns_number_total 12879
_reflns_threshold_expression 'I > 2\s(I)'
_cod_data_source_file c4dt02214a2.cif
_cod_data_source_block try
_cod_depositor_comments 'Adding full bibliography for 7032196--7032198.cif.'
_cod_original_cell_volume 4230.3(7)
_cod_database_code 7032197
_shelx_space_group_comment
; 
The symmetry employed for this shelxl refinement is uniquely defined 
by the following loop, which should always be used as a source of 
symmetry information in preference to the above space-group names. 
They are only intended as comments. 
;
_shelx_estimated_absorpt_t_min 0.023
_shelx_estimated_absorpt_t_max 0.045
_shelxl_version_number 2013-4

loop_
_space_group_symop_operation_xyz
'x, y, z'
'-x, y+1/2, -z+1/2'
'-x, -y, -z'
'x, -y-1/2, z-1/2'

loop_
_atom_site_label
_atom_site_type_symbol
_atom_site_fract_x
_atom_site_fract_y
_atom_site_fract_z
_atom_site_U_iso_or_equiv
_atom_site_adp_type
_atom_site_occupancy
_atom_site_site_symmetry_order
_atom_site_calc_flag
_atom_site_refinement_flags_posn
_atom_site_refinement_flags_adp
Pt1A Pt 0.08321(2) 0.34457(2) 0.43592(2) 0.00912(3) Uani 1 1 d . .
Pt1B Pt 0.25168(2) -0.15035(2) 0.45730(2) 0.00958(3) Uani 1 1 d . .
Pt1C Pt 0.41813(2) 0.30516(2) 0.23724(2) 0.00903(3) Uani 1 1 d . .
C1C C 0.50145(14) 0.3696(2) 0.20645(15) 0.0120(5) Uani 1 1 d . .
C1B C 0.16455(13) -0.0870(2) 0.40914(15) 0.0123(5) Uani 1 1 d . .
C1A C 0.08153(13) 0.4658(2) 0.36165(15) 0.0120(5) Uani 1 1 d . .
C2C C 0.61277(15) 0.4333(3) 0.21141(18) 0.0193(6) Uani 1 1 d . .
H2CA H 0.6474 0.3775 0.2069 0.023 Uiso 1 1 calc R U
H2CB H 0.6340 0.4992 0.2363 0.023 Uiso 1 1 calc R U
C2A C 0.07189(15) 0.6431(3) 0.30681(17) 0.0176(6) Uani 1 1 d . .
H2AA H 0.1015 0.7079 0.3146 0.021 Uiso 1 1 calc R U
H2AB H 0.0258 0.6677 0.2895 0.021 Uiso 1 1 calc R U
C2B C 0.05217(14) -0.0249(3) 0.38646(17) 0.0176(6) Uani 1 1 d . .
H2BA H 0.0394 0.0456 0.4073 0.021 Uiso 1 1 calc R U
H2BB H 0.0123 -0.0724 0.3761 0.021 Uiso 1 1 calc R U
C3B C 0.08470(14) -0.0062(3) 0.31592(17) 0.0196(6) Uani 1 1 d . .
H3BA H 0.0628 -0.0512 0.2744 0.023 Uiso 1 1 calc R U
H3BB H 0.0827 0.0721 0.3012 0.023 Uiso 1 1 calc R U
C3C C 0.57277(16) 0.4625(3) 0.13511(18) 0.0223(6) Uani 1 1 d . .
H3CA H 0.5657 0.5427 0.1298 0.027 Uiso 1 1 calc R U
H3CB H 0.5956 0.4356 0.0945 0.027 Uiso 1 1 calc R U
C3A C 0.09642(15) 0.5595(3) 0.25233(16) 0.0169(6) Uani 1 1 d . .
H3AA H 0.0696 0.5643 0.2029 0.020 Uiso 1 1 calc R U
H3AB H 0.1439 0.5711 0.2481 0.020 Uiso 1 1 calc R U
C4A C 0.06944(15) 0.6276(3) 0.44622(17) 0.0177(6) Uani 1 1 d . .
H4AA H 0.0730 0.5718 0.4850 0.027 Uiso 1 1 calc R U
H4AB H 0.0261 0.6642 0.4427 0.027 Uiso 1 1 calc R U
H4AC H 0.1050 0.6819 0.4581 0.027 Uiso 1 1 calc R U
C4B C 0.09614(14) -0.1077(3) 0.51326(15) 0.0147(5) Uani 1 1 d . .
H4BA H 0.1361 -0.1435 0.5391 0.022 Uiso 1 1 calc R U
H4BB H 0.0580 -0.1574 0.5118 0.022 Uiso 1 1 calc R U
H4BC H 0.0875 -0.0402 0.5393 0.022 Uiso 1 1 calc R U
C4C C 0.57533(15) 0.3615(3) 0.33058(17) 0.0170(6) Uani 1 1 d . .
H4CA H 0.5354 0.3334 0.3484 0.026 Uiso 1 1 calc R U
H4CB H 0.5908 0.4277 0.3582 0.026 Uiso 1 1 calc R U
H4CC H 0.6103 0.3055 0.3376 0.026 Uiso 1 1 calc R U
C5B C 0.20454(16) -0.0333(3) 0.28952(18) 0.0265(7) Uani 1 1 d . .
H5BA H 0.2476 -0.0605 0.3140 0.040 Uiso 1 1 calc R U
H5BB H 0.2090 0.0438 0.2757 0.040 Uiso 1 1 calc R U
H5BC H 0.1902 -0.0770 0.2453 0.040 Uiso 1 1 calc R U
C5C C 0.45633(17) 0.4111(3) 0.07210(17) 0.0245(7) Uani 1 1 d . .
H5CA H 0.4174 0.3686 0.0809 0.037 Uiso 1 1 calc R U
H5CB H 0.4734 0.3819 0.0288 0.037 Uiso 1 1 calc R U
H5CC H 0.4436 0.4882 0.0635 0.037 Uiso 1 1 calc R U
C5A C 0.10340(16) 0.3469(3) 0.25454(16) 0.0182(6) Uani 1 1 d . .
H5AA H 0.0935 0.2850 0.2852 0.027 Uiso 1 1 calc R U
H5AB H 0.1510 0.3469 0.2505 0.027 Uiso 1 1 calc R U
H5AC H 0.0774 0.3400 0.2054 0.027 Uiso 1 1 calc R U
C6C C 0.41831(13) 0.4300(2) 0.30964(16) 0.0120(5) Uani 1 1 d . .
C6A C 0.16510(13) 0.4095(2) 0.49527(15) 0.0108(5) Uani 1 1 d . .
C6B C 0.25587(13) -0.0378(2) 0.53723(15) 0.0126(5) Uani 1 1 d . .
C7C C 0.43130(18) 0.5299(3) 0.42117(18) 0.0245(7) Uani 1 1 d . .
H7CA H 0.4781 0.5402 0.4443 0.029 Uiso 1 1 calc R U
H7CB H 0.4017 0.5388 0.4590 0.029 Uiso 1 1 calc R U
C7B C 0.24373(17) 0.0430(3) 0.65231(18) 0.0227(6) Uani 1 1 d . .
H7BA H 0.2751 0.0449 0.6990 0.027 Uiso 1 1 calc R U
H7BB H 0.1976 0.0498 0.6633 0.027 Uiso 1 1 calc R U
C7A C 0.27384(14) 0.4845(3) 0.52919(16) 0.0172(6) Uani 1 1 d . .
H7AA H 0.2821 0.5600 0.5127 0.021 Uiso 1 1 calc R U
H7AB H 0.3167 0.4449 0.5398 0.021 Uiso 1 1 calc R U
C8C C 0.41255(16) 0.6105(3) 0.35707(19) 0.0224(7) Uani 1 1 d . .
H8CA H 0.3676 0.6418 0.3574 0.027 Uiso 1 1 calc R U
H8CB H 0.4453 0.6710 0.3585 0.027 Uiso 1 1 calc R U
C8B C 0.25980(16) 0.1351(3) 0.59893(18) 0.0207(6) Uani 1 1 d . .
H8BA H 0.2252 0.1931 0.5935 0.025 Uiso 1 1 calc R U
H8BB H 0.3038 0.1688 0.6158 0.025 Uiso 1 1 calc R U
C8A C 0.23662(15) 0.4854(3) 0.59717(17) 0.0192(6) Uani 1 1 d . .
H8AA H 0.2577 0.4346 0.6358 0.023 Uiso 1 1 calc R U
H8AB H 0.2355 0.5601 0.6182 0.023 Uiso 1 1 calc R U
C9C C 0.43580(16) 0.3186(3) 0.42860(17) 0.0187(6) Uani 1 1 d . .
H9CA H 0.4270 0.2543 0.3966 0.028 Uiso 1 1 calc R U
H9CB H 0.4072 0.3161 0.4671 0.028 Uiso 1 1 calc R U
H9CC H 0.4826 0.3184 0.4513 0.028 Uiso 1 1 calc R U
C9B C 0.23967(17) -0.1681(3) 0.64151(17) 0.0206(6) Uani 1 1 d . .
H9BA H 0.2475 -0.2261 0.6069 0.031 Uiso 1 1 calc R U
H9BB H 0.1934 -0.1715 0.6507 0.031 Uiso 1 1 calc R U
H9BC H 0.2697 -0.1782 0.6879 0.031 Uiso 1 1 calc R U
C9A C 0.24218(14) 0.4053(3) 0.39821(16) 0.0167(6) Uani 1 1 d . .
H9AA H 0.2056 0.3654 0.3689 0.025 Uiso 1 1 calc R U
H9AB H 0.2831 0.3618 0.4015 0.025 Uiso 1 1 calc R U
H9AC H 0.2487 0.4759 0.3747 0.025 Uiso 1 1 calc R U
C10B C 0.26744(18) 0.1315(3) 0.4604(2) 0.0253(7) Uani 1 1 d . .
H10A H 0.2663 0.0789 0.4199 0.038 Uiso 1 1 calc R U
H10B H 0.3101 0.1705 0.4671 0.038 Uiso 1 1 calc R U
H10C H 0.2311 0.1844 0.4489 0.038 Uiso 1 1 calc R U
C10C C 0.41214(16) 0.5861(3) 0.21789(19) 0.0220(6) Uani 1 1 d . .
H10D H 0.4137 0.5276 0.1816 0.033 Uiso 1 1 calc R U
H10E H 0.4503 0.6352 0.2176 0.033 Uiso 1 1 calc R U
H10F H 0.3708 0.6280 0.2054 0.033 Uiso 1 1 calc R U
C10A C 0.11433(15) 0.4453(3) 0.61151(16) 0.0207(6) Uani 1 1 d . .
H10G H 0.0734 0.4183 0.5820 0.031 Uiso 1 1 calc R U
H10H H 0.1069 0.5196 0.6290 0.031 Uiso 1 1 calc R U
H10I H 0.1268 0.3966 0.6537 0.031 Uiso 1 1 calc R U
N1A N 0.07572(12) 0.5747(2) 0.37503(13) 0.0135(4) Uani 1 1 d . .
N1C N 0.55938(12) 0.3883(2) 0.25167(13) 0.0145(5) Uani 1 1 d . .
N1B N 0.10643(11) -0.0805(2) 0.43724(13) 0.0132(4) Uani 1 1 d . .
N2C N 0.50839(13) 0.4032(2) 0.13671(13) 0.0168(5) Uani 1 1 d . .
N2A N 0.08586(12) 0.4514(2) 0.28874(13) 0.0138(5) Uani 1 1 d . .
N2B N 0.15483(12) -0.0424(2) 0.33993(14) 0.0197(5) Uani 1 1 d . .
N3A N 0.16837(12) 0.4474(2) 0.56591(13) 0.0170(5) Uani 1 1 d . .
N3B N 0.25231(13) -0.0597(2) 0.60983(13) 0.0165(5) Uani 1 1 d . .
N3C N 0.42156(12) 0.4200(2) 0.38438(14) 0.0157(5) Uani 1 1 d . .
N4C N 0.41438(13) 0.5375(2) 0.29145(15) 0.0170(5) Uani 1 1 d . .
N4B N 0.25970(13) 0.0725(2) 0.52859(14) 0.0174(5) Uani 1 1 d . .
N4A N 0.22579(11) 0.4246(2) 0.47307(13) 0.0139(5) Uani 1 1 d . .
Cl1C Cl 0.31738(3) 0.23068(6) 0.27379(4) 0.01510(12) Uani 1 1 d . .
Cl1B Cl 0.35934(3) -0.22037(6) 0.51112(4) 0.01623(13) Uani 1 1 d . .
Cl1A Cl 0.08758(3) 0.19579(6) 0.52426(4) 0.01541(13) Uani 1 1 d . .
Cl2A Cl -0.01840(3) 0.27342(6) 0.36624(4) 0.01487(12) Uani 1 1 d . .
Cl2C Cl 0.41612(3) 0.15814(6) 0.14857(4) 0.01557(13) Uani 1 1 d . .
Cl2B Cl 0.24227(4) -0.28932(7) 0.36244(4) 0.02059(15) Uani 1 1 d . .

loop_
_atom_site_aniso_label
_atom_site_aniso_U_11
_atom_site_aniso_U_22
_atom_site_aniso_U_33
_atom_site_aniso_U_23
_atom_site_aniso_U_13
_atom_site_aniso_U_12
Pt1A 0.00988(5) 0.00899(5) 0.00859(4) -0.00046(3) 0.00168(3) -0.00124(3)
Pt1B 0.00825(4) 0.01111(5) 0.00943(5) 0.00063(3) 0.00151(3) 0.00152(3)
Pt1C 0.00941(4) 0.00807(5) 0.00944(4) 0.00056(3) 0.00086(3) -0.00090(3)
C1C 0.0139(12) 0.0073(12) 0.0155(12) -0.0025(10) 0.0041(10) -0.0023(9)
C1B 0.0104(11) 0.0128(13) 0.0132(12) -0.0006(10) 0.0004(9) -0.0002(10)
C1A 0.0096(11) 0.0130(13) 0.0134(12) -0.0004(10) 0.0021(9) -0.0021(9)
C2C 0.0147(13) 0.0170(15) 0.0274(15) -0.0033(12) 0.0067(11) -0.0057(11)
C2A 0.0173(13) 0.0145(14) 0.0200(14) 0.0069(11) 0.0001(11) 0.0000(11)
C2B 0.0120(12) 0.0202(15) 0.0200(14) 0.0002(11) 0.0003(10) 0.0048(11)
C3B 0.0129(12) 0.0265(17) 0.0189(14) 0.0058(12) 0.0008(10) 0.0064(12)
C3C 0.0231(15) 0.0223(16) 0.0246(15) -0.0001(13) 0.0141(12) -0.0099(12)
C3A 0.0217(14) 0.0132(14) 0.0157(13) 0.0066(11) 0.0024(11) -0.0018(11)
C4A 0.0188(13) 0.0125(14) 0.0217(14) -0.0056(11) 0.0027(11) 0.0013(11)
C4B 0.0145(12) 0.0151(14) 0.0158(13) -0.0003(11) 0.0065(10) -0.0004(10)
C4C 0.0159(13) 0.0144(14) 0.0191(14) -0.0015(11) -0.0027(11) 0.0007(11)
C5B 0.0183(14) 0.044(2) 0.0183(14) 0.0130(14) 0.0069(12) 0.0077(14)
C5C 0.0293(17) 0.0308(19) 0.0130(13) 0.0064(12) 0.0016(12) -0.0070(14)
C5A 0.0238(14) 0.0207(16) 0.0108(12) -0.0019(11) 0.0052(11) -0.0008(12)
C6C 0.0084(11) 0.0121(13) 0.0161(12) 0.0008(10) 0.0036(9) -0.0022(9)
C6A 0.0116(11) 0.0081(12) 0.0125(12) -0.0005(9) 0.0010(9) 0.0000(9)
C6B 0.0065(11) 0.0170(14) 0.0140(12) 0.0004(10) 0.0007(9) 0.0013(9)
C7C 0.0293(17) 0.0230(17) 0.0229(15) -0.0127(13) 0.0096(13) -0.0083(13)
C7B 0.0234(15) 0.0260(17) 0.0197(14) -0.0095(13) 0.0063(12) -0.0016(13)
C7A 0.0122(12) 0.0192(15) 0.0191(13) 0.0002(11) -0.0016(10) -0.0043(11)
C8C 0.0174(14) 0.0140(15) 0.0373(18) -0.0115(13) 0.0090(13) -0.0028(11)
C8B 0.0178(14) 0.0189(16) 0.0247(15) -0.0089(12) 0.0005(12) -0.0016(11)
C8A 0.0171(13) 0.0211(16) 0.0177(13) -0.0028(12) -0.0027(11) -0.0040(11)
C9C 0.0231(14) 0.0183(15) 0.0148(13) 0.0002(11) 0.0032(11) -0.0030(12)
C9B 0.0263(16) 0.0218(16) 0.0143(13) 0.0038(11) 0.0048(11) 0.0006(12)
C9A 0.0143(12) 0.0191(15) 0.0179(13) 0.0011(11) 0.0063(10) -0.0007(11)
C10B 0.0269(16) 0.0178(16) 0.0306(17) 0.0076(13) 0.0023(13) -0.0032(13)
C10C 0.0223(15) 0.0134(15) 0.0299(16) 0.0085(12) 0.0027(12) 0.0028(11)
C10A 0.0199(14) 0.0305(18) 0.0122(13) -0.0075(12) 0.0044(11) -0.0046(12)
N1A 0.0165(11) 0.0079(11) 0.0160(11) -0.0014(9) 0.0022(9) 0.0014(9)
N1C 0.0112(10) 0.0159(12) 0.0167(11) -0.0012(9) 0.0035(8) -0.0015(9)
N1B 0.0091(10) 0.0161(12) 0.0147(11) 0.0029(9) 0.0029(8) 0.0015(9)
N2C 0.0206(12) 0.0159(13) 0.0151(11) 0.0011(9) 0.0067(9) -0.0068(10)
N2A 0.0194(12) 0.0108(12) 0.0115(10) 0.0005(9) 0.0026(9) -0.0007(9)
N2B 0.0125(11) 0.0329(15) 0.0135(11) 0.0085(10) 0.0013(9) 0.0060(10)
N3A 0.0141(11) 0.0233(14) 0.0135(11) -0.0034(10) 0.0016(9) -0.0032(10)
N3B 0.0194(12) 0.0175(13) 0.0127(11) -0.0020(9) 0.0025(9) -0.0009(10)
N3C 0.0170(11) 0.0156(12) 0.0149(11) -0.0038(9) 0.0042(9) -0.0022(9)
N4C 0.0177(12) 0.0101(12) 0.0238(13) -0.0014(10) 0.0053(10) 0.0001(9)
N4B 0.0202(12) 0.0128(12) 0.0191(12) -0.0018(10) 0.0028(9) -0.0012(10)
N4A 0.0108(10) 0.0156(12) 0.0155(11) -0.0014(9) 0.0025(8) -0.0014(9)
Cl1C 0.0140(3) 0.0144(3) 0.0177(3) -0.0005(2) 0.0050(2) -0.0036(2)
Cl1B 0.0124(3) 0.0179(3) 0.0174(3) 0.0007(3) -0.0012(2) 0.0050(2)
Cl1A 0.0160(3) 0.0139(3) 0.0160(3) 0.0044(2) 0.0013(2) -0.0015(2)
Cl2A 0.0150(3) 0.0150(3) 0.0138(3) -0.0006(2) -0.0006(2) -0.0049(2)
Cl2C 0.0165(3) 0.0143(3) 0.0164(3) -0.0049(2) 0.0037(2) -0.0023(2)
Cl2B 0.0155(3) 0.0255(4) 0.0201(3) -0.0098(3) 0.0005(3) 0.0038(3)

loop_
_atom_type_symbol
_atom_type_description
_atom_type_scat_dispersion_real
_atom_type_scat_dispersion_imag
_atom_type_scat_source
C C 0.0033 0.0016 'International Tables Vol C Tables 4.2.6.8 and 6.1.1.4'
H H 0.0000 0.0000 'International Tables Vol C Tables 4.2.6.8 and 6.1.1.4'
N N 0.0061 0.0033 'International Tables Vol C Tables 4.2.6.8 and 6.1.1.4'
Cl Cl 0.1484 0.1585 'International Tables Vol C Tables 4.2.6.8 and 6.1.1.4'
Pt Pt -1.7033 8.3905 'International Tables Vol C Tables 4.2.6.8 and 6.1.1.4'

loop_
_geom_angle_atom_site_label_1
_geom_angle_atom_site_label_2
_geom_angle_atom_site_label_3
_geom_angle
C1A Pt1A C6A 90.51(11)
C1A Pt1A Cl2A 88.64(8)
C6A Pt1A Cl2A 177.32(8)
C1A Pt1A Cl1A 178.49(8)
C6A Pt1A Cl1A 89.17(8)
Cl2A Pt1A Cl1A 91.75(2)
C6B Pt1B C1B 89.95(11)
C6B Pt1B Cl2B 177.53(8)
C1B Pt1B Cl2B 88.90(8)
C6B Pt1B Cl1B 90.22(8)
C1B Pt1B Cl1B 177.00(8)
Cl2B Pt1B Cl1B 91.04(3)
C6C Pt1C C1C 88.41(11)
C6C Pt1C Cl2C 178.67(8)
C1C Pt1C Cl2C 91.73(8)
C6C Pt1C Cl1C 91.05(8)
C1C Pt1C Cl1C 179.09(8)
Cl2C Pt1C Cl1C 88.80(2)
N1C C1C N2C 108.8(2)
N1C C1C Pt1C 125.5(2)
N2C C1C Pt1C 125.7(2)
N1B C1B N2B 108.4(2)
N1B C1B Pt1B 127.8(2)
N2B C1B Pt1B 123.8(2)
N1A C1A N2A 108.8(2)
N1A C1A Pt1A 126.1(2)
N2A C1A Pt1A 125.1(2)
N1C C2C C3C 102.0(2)
N1A C2A C3A 101.1(2)
N1B C2B C3B 102.8(2)
N2B C3B C2B 102.4(2)
N2C C3C C2C 102.3(2)
N2A C3A C2A 101.8(2)
N4C C6C N3C 109.0(3)
N4C C6C Pt1C 124.9(2)
N3C C6C Pt1C 126.0(2)
N4A C6A N3A 108.5(2)
N4A C6A Pt1A 126.9(2)
N3A C6A Pt1A 124.5(2)
N4B C6B N3B 108.6(3)
N4B C6B Pt1B 126.1(2)
N3B C6B Pt1B 125.2(2)
N3C C7C C8C 102.9(2)
N3B C7B C8B 102.8(2)
N4A C7A C8A 102.2(2)
N4C C8C C7C 101.8(2)
N4B C8B C7B 101.7(2)
N3A C8A C7A 102.9(2)
C1A N1A C4A 127.4(2)
C1A N1A C2A 112.8(2)
C4A N1A C2A 119.8(2)
C1C N1C C4C 127.6(2)
C1C N1C C2C 112.5(2)
C4C N1C C2C 119.7(2)
C1B N1B C4B 126.7(2)
C1B N1B C2B 113.0(2)
C4B N1B C2B 119.7(2)
C1C N2C C5C 127.8(2)
C1C N2C C3C 111.9(2)
C5C N2C C3C 118.5(2)
C1A N2A C5A 125.3(2)
C1A N2A C3A 111.0(2)
C5A N2A C3A 120.1(2)
C1B N2B C5B 126.6(2)
C1B N2B C3B 113.0(2)
C5B N2B C3B 120.3(2)
C6A N3A C10A 126.6(2)
C6A N3A C8A 112.4(2)
C10A N3A C8A 120.9(2)
C6B N3B C9B 126.4(3)
C6B N3B C7B 111.7(3)
C9B N3B C7B 119.9(2)
C6C N3C C9C 126.8(2)
C6C N3C C7C 110.9(3)
C9C N3C C7C 119.6(2)
C6C N4C C10C 127.6(3)
C6C N4C C8C 112.5(3)
C10C N4C C8C 119.9(3)
C6B N4B C10B 126.8(3)
C6B N4B C8B 113.3(3)
C10B N4B C8B 119.8(3)
C6A N4A C9A 126.3(2)
C6A N4A C7A 112.6(2)
C9A N4A C7A 120.2(2)

loop_
_geom_bond_atom_site_label_1
_geom_bond_atom_site_label_2
_geom_bond_distance
Pt1A C1A 1.967(3)
Pt1A C6A 1.971(3)
Pt1A Cl2A 2.3734(7)
Pt1A Cl1A 2.3770(7)
Pt1B C6B 1.962(3)
Pt1B C1B 1.971(3)
Pt1B Cl2B 2.3683(7)
Pt1B Cl1B 2.3694(7)
Pt1C C6C 1.979(3)
Pt1C C1C 1.981(3)
Pt1C Cl2C 2.3687(7)
Pt1C Cl1C 2.3740(7)
C1C N1C 1.328(4)
C1C N2C 1.345(3)
C1B N1B 1.332(3)
C1B N2B 1.343(4)
C1A N1A 1.330(4)
C1A N2A 1.339(3)
C2C N1C 1.473(4)
C2C C3C 1.523(5)
C2A N1A 1.468(4)
C2A C3A 1.529(4)
C2B N1B 1.466(4)
C2B C3B 1.525(4)
C3B N2B 1.464(4)
C3C N2C 1.468(4)
C3A N2A 1.475(4)
C4A N1A 1.451(4)
C4B N1B 1.451(3)
C4C N1C 1.445(4)
C5B N2B 1.443(4)
C5C N2C 1.442(4)
C5A N2A 1.456(4)
C6C N4C 1.323(4)
C6C N3C 1.343(3)
C6A N4A 1.340(3)
C6A N3A 1.343(3)
C6B N4B 1.328(4)
C6B N3B 1.346(4)
C7C N3C 1.469(4)
C7C C8C 1.507(5)
C7B N3B 1.469(4)
C7B C8B 1.525(5)
C7A N4A 1.469(4)
C7A C8A 1.522(4)
C8C N4C 1.473(4)
C8B N4B 1.471(4)
C8A N3A 1.463(4)
C9C N3C 1.453(4)
C9B N3B 1.450(4)
C9A N4A 1.452(4)
C10B N4B 1.444(4)
C10C N4C 1.441(4)
C10A N3A 1.447(4)
